data_7002597
loop_
_publ_author_name
'Homden, Damien'
'Redshaw, Carl'
'Warford, Lee'
'Hughes, David L.'
'Wright, Joseph A.'
'Dale, Sophie H.'
'Elsegood, Mark R. J.'

_publ_section_title
;
 Synthesis, structure and ethylene polymerisation behaviour of
 vanadium(iv and v) complexes bearing chelating aryloxides
;
_journal_issue 41
_journal_name_full 'Dalton Transactions'
_journal_page_first 8900
_journal_page_last 8910
_journal_paper_doi 10.1039/b901810g
_journal_year 2009
_chemical_formula_moiety 'C63 H96 O8 V2'
_chemical_formula_structural '[{V(=O)(diphenolate)}2(mu-OH)(mu-OPr)]'
_chemical_formula_sum 'C63 H96 O8 V2'
_chemical_formula_weight 1083.28
_chemical_name_common 'Compound 5'
_space_group_IT_number 15
_symmetry_cell_setting monoclinic
_symmetry_space_group_name_Hall '-I 2ya'
_symmetry_space_group_name_H-M 'I 1 2/a 1'
_atom_sites_solution_hydrogens 'geom except OH coords freely refined'
_atom_sites_solution_primary direct
_atom_sites_solution_secondary difmap
_cell_angle_alpha 90.00
_cell_angle_beta 108.4160(7)
_cell_angle_gamma 90.00
_cell_formula_units_Z 4
_cell_length_a 15.2469(7)
_cell_length_b 24.3672(11)
_cell_length_c 18.2970(8)
_cell_measurement_reflns_used 13303
_cell_measurement_temperature 150(2)
_cell_measurement_theta_max 29.10
_cell_measurement_theta_min 2.26
_cell_volume 6449.7(5)
_computing_cell_refinement 'Bruker SAINT'
_computing_data_collection 'Bruker SMART'
_computing_data_reduction 'Bruker SAINT'
_computing_molecular_graphics 'CAMERON (Watkins <i>et al.</i>, 1996)'
_computing_publication_material
;
Bruker SHELXTL (Sheldrick, 2008), PLATON (Spek, 2003), WinGX (Farrugia, 1999)
and enCIFer (Allen <i>et al.</i>, 2004)
;
_computing_structure_refinement 'SHELXL-97 (Sheldrick, 2008)'
_computing_structure_solution 'SHELXS-97 (Sheldrick, 2008)'
_diffrn_ambient_temperature 150(2)
_diffrn_measured_fraction_theta_full 1.000
_diffrn_measured_fraction_theta_max 0.905
_diffrn_measurement_device_type 'Bruker SMART 1000 CCD diffractometer'
_diffrn_measurement_method '\w rotation with narrow frames'
_diffrn_radiation_monochromator graphite
_diffrn_radiation_source 'sealed tube'
_diffrn_radiation_type MoK\a
_diffrn_radiation_wavelength 0.71073
_diffrn_reflns_av_R_equivalents 0.0203
_diffrn_reflns_av_sigmaI/netI 0.0211
_diffrn_reflns_limit_h_max 20
_diffrn_reflns_limit_h_min -20
_diffrn_reflns_limit_k_max 32
_diffrn_reflns_limit_k_min -33
_diffrn_reflns_limit_l_max 24
_diffrn_reflns_limit_l_min -24
_diffrn_reflns_number 28550
_diffrn_reflns_theta_full 26.00
_diffrn_reflns_theta_max 29.09
_diffrn_reflns_theta_min 1.64
_diffrn_standards_decay_% 0
_diffrn_standards_number 0
_exptl_absorpt_coefficient_mu 0.338
_exptl_absorpt_correction_T_max 0.951
_exptl_absorpt_correction_T_min 0.847
_exptl_absorpt_correction_type multi-scan
_exptl_absorpt_process_details 'SADABS v2.03, Sheldrick, G.M., (2001)'
_exptl_crystal_colour 'dark red'
_exptl_crystal_density_diffrn 1.116
_exptl_crystal_density_method 'not measured'
_exptl_crystal_description block
_exptl_crystal_F_000 2336
_exptl_crystal_size_max 0.51
_exptl_crystal_size_mid 0.26
_exptl_crystal_size_min 0.15
_refine_diff_density_max 0.335
_refine_diff_density_min -0.447
_refine_diff_density_rms 0.047
_refine_ls_extinction_method none
_refine_ls_goodness_of_fit_ref 1.030
_refine_ls_hydrogen_treatment mixed
_refine_ls_matrix_type full
_refine_ls_number_parameters 387
_refine_ls_number_reflns 7835
_refine_ls_number_restraints 109
_refine_ls_restrained_S_all 1.046
_refine_ls_R_factor_all 0.0540
_refine_ls_R_factor_gt 0.0383
_refine_ls_shift/su_max 0.001
_refine_ls_shift/su_mean 0.000
_refine_ls_structure_factor_coef Fsqd
_refine_ls_weighting_details 'calc w=1/[\s^2^(Fo^2^)+(0.0520P)^2^+5.5517P] where P=(Fo^2^+2Fc^2^)/3'
_refine_ls_weighting_scheme calc
_refine_ls_wR_factor_gt 0.0987
_refine_ls_wR_factor_ref 0.1119
_reflns_number_gt 6188
_reflns_number_total 7835
_reflns_threshold_expression I>2\s(I)
_cod_data_source_file b901810g.txt
_cod_data_source_block 5
_cod_original_cell_volume 6449.6(5)
_cod_original_sg_symbol_H-M I2/a
_cod_database_code 7002597

loop_
_symmetry_equiv_pos_as_xyz
'x, y, z'
'-x+1/2, y, -z'
'x+1/2, y+1/2, z+1/2'
'-x+1, y+1/2, -z+1/2'
'-x, -y, -z'
'x-1/2, -y, z'
'-x+1/2, -y+1/2, -z+1/2'
'x, -y+1/2, z+1/2'

loop_
_atom_site_label
_atom_site_type_symbol
_atom_site_fract_x
_atom_site_fract_y
_atom_site_fract_z
_atom_site_U_iso_or_equiv
_atom_site_adp_type
_atom_site_occupancy
_atom_site_symmetry_multiplicity
_atom_site_calc_flag
_atom_site_refinement_flags
_atom_site_disorder_assembly
_atom_site_disorder_group
V1 V 0.353882(17) 0.205037(11) 0.496020(16) 0.03161(9) Uani 1 1 d . . .
O2 O 0.35454(10) 0.19555(5) 0.41043(7) 0.0515(4) Uani 1 1 d . . .
O3 O 0.44382(7) 0.16143(4) 0.55577(6) 0.0285(2) Uani 1 1 d . . .
O4 O 0.42159(7) 0.26702(4) 0.52457(6) 0.0293(2) Uani 1 1 d . . .
O5 O 0.2500 0.25116(6) 0.5000 0.0341(4) Uani 1 2 d S . .
H5 H 0.2500 0.2815(12) 0.5000 0.041 Uiso 1 2 d S . .
C1 C 0.51194(9) 0.16807(6) 0.62423(8) 0.0253(3) Uani 1 1 d . . .
C2 C 0.59639(9) 0.13986(6) 0.63535(8) 0.0258(3) Uani 1 1 d . . .
C3 C 0.66357(10) 0.14504(6) 0.70697(9) 0.0293(3) Uani 1 1 d . . .
H3 H 0.7198 0.1254 0.7160 0.035 Uiso 1 1 calc R . .
C4 C 0.65277(10) 0.17753(7) 0.76626(8) 0.0301(3) Uani 1 1 d . . .
C5 C 0.57010(10) 0.20594(6) 0.75209(9) 0.0293(3) Uani 1 1 d . . .
H5A H 0.5616 0.2288 0.7913 0.035 Uiso 1 1 calc R . .
C6 C 0.49921(10) 0.20195(6) 0.68212(8) 0.0263(3) Uani 1 1 d . . .
C7 C 0.61524(10) 0.10730(6) 0.57016(9) 0.0296(3) Uani 1 1 d . . .
C8 C 0.71209(12) 0.08128(8) 0.59690(11) 0.0427(4) Uani 1 1 d . . .
H8A H 0.7588 0.1102 0.6136 0.064 Uiso 1 1 calc R . .
H8B H 0.7222 0.0608 0.5542 0.064 Uiso 1 1 calc R . .
H8C H 0.7169 0.0563 0.6399 0.064 Uiso 1 1 calc R . .
C9 C 0.61092(12) 0.14595(7) 0.50273(9) 0.0373(4) Uani 1 1 d . . .
H9A H 0.5492 0.1624 0.4834 0.056 Uiso 1 1 calc R . .
H9B H 0.6235 0.1251 0.4613 0.056 Uiso 1 1 calc R . .
H9C H 0.6573 0.1750 0.5205 0.056 Uiso 1 1 calc R . .
C10 C 0.54578(12) 0.06021(7) 0.54250(11) 0.0394(4) Uani 1 1 d . . .
H10A H 0.5471 0.0367 0.5863 0.059 Uiso 1 1 calc R . .
H10B H 0.5623 0.0385 0.5037 0.059 Uiso 1 1 calc R . .
H10C H 0.4835 0.0754 0.5199 0.059 Uiso 1 1 calc R . .
C11 C 0.73010(11) 0.17978(8) 0.84385(9) 0.0380(4) Uani 1 1 d . . .
C12 C 0.73015(14) 0.12563(10) 0.88595(11) 0.0579(6) Uani 1 1 d . . .
H12A H 0.7431 0.0953 0.8557 0.087 Uiso 1 1 calc R . .
H12B H 0.6695 0.1200 0.8927 0.087 Uiso 1 1 calc R . .
H12C H 0.7778 0.1268 0.9365 0.087 Uiso 1 1 calc R . .
C13 C 0.71507(17) 0.22694(12) 0.89400(13) 0.0697(7) Uani 1 1 d . . .
H13A H 0.7678 0.2291 0.9414 0.104 Uiso 1 1 calc R . .
H13B H 0.6584 0.2203 0.9071 0.104 Uiso 1 1 calc R . .
H13C H 0.7094 0.2616 0.8656 0.104 Uiso 1 1 calc R . .
C14 C 0.82431(12) 0.18817(11) 0.83235(11) 0.0552(6) Uani 1 1 d . . .
H14A H 0.8384 0.1566 0.8049 0.083 Uiso 1 1 calc R . .
H14B H 0.8720 0.1918 0.8826 0.083 Uiso 1 1 calc R . .
H14C H 0.8228 0.2216 0.8021 0.083 Uiso 1 1 calc R . .
C15 C 0.41004(10) 0.23426(6) 0.67039(9) 0.0289(3) Uani 1 1 d . . .
H15 H 0.3631 0.2174 0.6247 0.035 Uiso 1 1 calc R . .
C16 C 0.37214(12) 0.22720(8) 0.73824(11) 0.0411(4) Uani 1 1 d . . .
H16A H 0.3624 0.1881 0.7457 0.062 Uiso 1 1 calc R . .
H16B H 0.3133 0.2468 0.7272 0.062 Uiso 1 1 calc R . .
H16C H 0.4165 0.2422 0.7851 0.062 Uiso 1 1 calc R . .
C17 C 0.42097(10) 0.30786(6) 0.57486(9) 0.0282(3) Uani 1 1 d . . .
C18 C 0.41869(10) 0.29434(6) 0.64923(9) 0.0284(3) Uani 1 1 d . . .
C19 C 0.42315(11) 0.33663(7) 0.70087(9) 0.0345(3) Uani 1 1 d . . .
H19 H 0.4223 0.3280 0.7513 0.041 Uiso 1 1 calc R . .
C20 C 0.42883(12) 0.39148(7) 0.68096(10) 0.0380(4) Uani 1 1 d . A .
C21 C 0.42809(12) 0.40306(7) 0.60632(10) 0.0393(4) Uani 1 1 d . . .
H21 H 0.4308 0.4404 0.5921 0.047 Uiso 1 1 calc R . .
C22 C 0.42359(11) 0.36247(7) 0.55092(9) 0.0339(3) Uani 1 1 d . . .
C23 C 0.43651(15) 0.43751(8) 0.74027(11) 0.0478(5) Uani 1 1 d DU . .
C24 C 0.3630(7) 0.4298(4) 0.7799(7) 0.107(3) Uani 0.585(14) 1 d PDU A 1
H24A H 0.3691 0.3932 0.8031 0.160 Uiso 0.585(14) 1 calc PR A 1
H24B H 0.3015 0.4337 0.7420 0.160 Uiso 0.585(14) 1 calc PR A 1
H24C H 0.3714 0.4576 0.8203 0.160 Uiso 0.585(14) 1 calc PR A 1
C25 C 0.5304(5) 0.4333(3) 0.8010(4) 0.087(2) Uani 0.585(14) 1 d PDU A 1
H25A H 0.5385 0.3963 0.8233 0.130 Uiso 0.585(14) 1 calc PR A 1
H25B H 0.5349 0.4604 0.8416 0.130 Uiso 0.585(14) 1 calc PR A 1
H25C H 0.5788 0.4404 0.7774 0.130 Uiso 0.585(14) 1 calc PR A 1
C26 C 0.4266(9) 0.4948(2) 0.7061(4) 0.088(3) Uani 0.585(14) 1 d PDU A 1
H26A H 0.3657 0.4985 0.6672 0.132 Uiso 0.585(14) 1 calc PR A 1
H26B H 0.4749 0.5009 0.6821 0.132 Uiso 0.585(14) 1 calc PR A 1
H26C H 0.4329 0.5219 0.7470 0.132 Uiso 0.585(14) 1 calc PR A 1
C24X C 0.4188(15) 0.4166(4) 0.8123(6) 0.121(5) Uani 0.415(14) 1 d PDU A 2
H24D H 0.4655 0.3891 0.8373 0.182 Uiso 0.415(14) 1 calc PR A 2
H24E H 0.3572 0.4000 0.7984 0.182 Uiso 0.415(14) 1 calc PR A 2
H24F H 0.4223 0.4473 0.8478 0.182 Uiso 0.415(14) 1 calc PR A 2
C25X C 0.5326(7) 0.4609(7) 0.7618(11) 0.124(6) Uani 0.415(14) 1 d PDU A 2
H25D H 0.5777 0.4322 0.7852 0.186 Uiso 0.415(14) 1 calc PR A 2
H25E H 0.5385 0.4910 0.7987 0.186 Uiso 0.415(14) 1 calc PR A 2
H25F H 0.5443 0.4749 0.7155 0.186 Uiso 0.415(14) 1 calc PR A 2
C26X C 0.3664(11) 0.4812(5) 0.7043(5) 0.100(4) Uani 0.415(14) 1 d PDU A 2
H26D H 0.3708 0.5108 0.7415 0.150 Uiso 0.415(14) 1 calc PR A 2
H26E H 0.3042 0.4653 0.6892 0.150 Uiso 0.415(14) 1 calc PR A 2
H26F H 0.3786 0.4960 0.6586 0.150 Uiso 0.415(14) 1 calc PR A 2
C27 C 0.41899(13) 0.37686(7) 0.46784(10) 0.0413(4) Uani 1 1 d . . .
C28 C 0.4216(2) 0.43913(9) 0.45635(14) 0.0780(8) Uani 1 1 d . . .
H28A H 0.3684 0.4561 0.4666 0.117 Uiso 1 1 calc R . .
H28B H 0.4192 0.4469 0.4032 0.117 Uiso 1 1 calc R . .
H28C H 0.4789 0.4541 0.4919 0.117 Uiso 1 1 calc R . .
C29 C 0.50152(13) 0.35133(11) 0.44819(12) 0.0579(6) Uani 1 1 d . . .
H29A H 0.5595 0.3656 0.4836 0.087 Uiso 1 1 calc R . .
H29B H 0.4974 0.3608 0.3952 0.087 Uiso 1 1 calc R . .
H29C H 0.5000 0.3113 0.4533 0.087 Uiso 1 1 calc R . .
C30 C 0.32841(12) 0.35598(8) 0.41012(10) 0.0397(4) Uani 1 1 d . . .
H30A H 0.3277 0.3158 0.4108 0.059 Uiso 1 1 calc R . .
H30B H 0.3238 0.3688 0.3583 0.059 Uiso 1 1 calc R . .
H30C H 0.2759 0.3700 0.4245 0.059 Uiso 1 1 calc R . .
O1 O 0.2550(5) 0.15821(8) 0.4877(4) 0.0354(11) Uani 0.50 1 d PU . -1
C31 C 0.2628(3) 0.09910(14) 0.4794(2) 0.0455(8) Uani 0.50 1 d PDU B -1
H31 H 0.3273 0.0917 0.4794 0.055 Uiso 0.50 1 calc PR B -1
C32 C 0.1987(3) 0.07964(18) 0.4027(3) 0.0573(10) Uani 0.50 1 d PDU B -1
H32A H 0.2107 0.1006 0.3611 0.086 Uiso 0.50 1 calc PR B -1
H32B H 0.1344 0.0852 0.4009 0.086 Uiso 0.50 1 calc PR B -1
H32C H 0.2094 0.0405 0.3962 0.086 Uiso 0.50 1 calc PR B -1
C33 C 0.2519(4) 0.0710(2) 0.5479(3) 0.0744(12) Uani 0.50 1 d PDU B -1
H33A H 0.2975 0.0853 0.5946 0.112 Uiso 0.50 1 calc PR B -1
H33B H 0.2614 0.0315 0.5440 0.112 Uiso 0.50 1 calc PR B -1
H33C H 0.1895 0.0776 0.5504 0.112 Uiso 0.50 1 calc PR B -1

loop_
_atom_site_aniso_label
_atom_site_aniso_U_11
_atom_site_aniso_U_22
_atom_site_aniso_U_33
_atom_site_aniso_U_23
_atom_site_aniso_U_13
_atom_site_aniso_U_12
V1 0.02366(13) 0.02867(14) 0.03481(15) -0.00848(10) -0.00173(10) 0.00272(10)
O2 0.0605(8) 0.0461(7) 0.0330(7) -0.0133(5) -0.0063(6) 0.0158(6)
O3 0.0211(5) 0.0306(5) 0.0302(5) -0.0054(4) 0.0028(4) 0.0011(4)
O4 0.0267(5) 0.0331(6) 0.0293(5) -0.0079(4) 0.0104(4) -0.0038(4)
O5 0.0253(7) 0.0220(7) 0.0514(10) 0.000 0.0069(7) 0.000
C1 0.0195(6) 0.0292(7) 0.0261(7) -0.0008(5) 0.0056(5) -0.0028(5)
C2 0.0220(6) 0.0282(7) 0.0274(7) -0.0003(5) 0.0082(5) -0.0013(5)
C3 0.0212(6) 0.0356(8) 0.0304(7) 0.0029(6) 0.0071(6) -0.0005(5)
C4 0.0251(7) 0.0389(8) 0.0252(7) 0.0009(6) 0.0064(6) -0.0079(6)
C5 0.0311(7) 0.0336(8) 0.0252(7) -0.0033(6) 0.0117(6) -0.0062(6)
C6 0.0238(7) 0.0286(7) 0.0288(7) -0.0001(6) 0.0114(6) -0.0022(5)
C7 0.0253(7) 0.0314(7) 0.0319(7) -0.0038(6) 0.0088(6) 0.0028(6)
C8 0.0323(8) 0.0526(10) 0.0436(10) -0.0054(8) 0.0127(7) 0.0129(7)
C9 0.0394(9) 0.0438(9) 0.0324(8) -0.0010(7) 0.0165(7) 0.0026(7)
C10 0.0384(9) 0.0319(8) 0.0472(10) -0.0091(7) 0.0126(7) -0.0020(7)
C11 0.0303(8) 0.0545(10) 0.0255(7) 0.0018(7) 0.0036(6) -0.0124(7)
C12 0.0425(10) 0.0823(15) 0.0377(10) 0.0235(10) -0.0032(8) -0.0202(10)
C13 0.0594(14) 0.0956(18) 0.0404(11) -0.0277(12) -0.0036(10) -0.0099(13)
C14 0.0301(9) 0.0918(16) 0.0369(10) 0.0101(10) 0.0010(7) -0.0212(9)
C15 0.0260(7) 0.0322(8) 0.0316(7) -0.0026(6) 0.0133(6) 0.0000(6)
C16 0.0413(9) 0.0458(10) 0.0458(10) 0.0026(8) 0.0274(8) 0.0034(7)
C17 0.0241(7) 0.0318(7) 0.0292(7) -0.0072(6) 0.0092(6) -0.0041(5)
C18 0.0255(7) 0.0303(7) 0.0304(7) -0.0034(6) 0.0100(6) 0.0007(5)
C19 0.0360(8) 0.0372(8) 0.0295(8) -0.0045(6) 0.0091(6) 0.0048(6)
C20 0.0413(9) 0.0339(8) 0.0334(8) -0.0081(7) 0.0043(7) 0.0011(7)
C21 0.0453(9) 0.0295(8) 0.0384(9) -0.0043(7) 0.0065(7) -0.0061(7)
C22 0.0346(8) 0.0343(8) 0.0316(8) -0.0051(6) 0.0087(6) -0.0091(6)
C23 0.0628(12) 0.0358(9) 0.0372(9) -0.0117(7) 0.0048(8) 0.0052(8)
C24 0.137(6) 0.083(5) 0.142(8) -0.073(5) 0.103(6) -0.037(4)
C25 0.088(4) 0.078(4) 0.060(3) -0.040(3) -0.025(3) 0.021(3)
C26 0.158(8) 0.036(2) 0.052(3) -0.0141(18) 0.009(4) 0.014(3)
C24X 0.267(17) 0.053(4) 0.054(5) -0.022(3) 0.068(8) -0.004(7)
C25X 0.090(5) 0.114(10) 0.148(12) -0.096(9) 0.010(6) -0.026(6)
C26X 0.148(9) 0.062(6) 0.063(4) -0.030(4) -0.005(6) 0.050(6)
C27 0.0474(10) 0.0420(9) 0.0344(9) -0.0007(7) 0.0128(7) -0.0154(8)
C28 0.134(2) 0.0480(12) 0.0495(13) 0.0036(10) 0.0246(14) -0.0351(14)
C29 0.0384(10) 0.0970(17) 0.0414(10) 0.0051(11) 0.0170(8) -0.0159(10)
C30 0.0389(9) 0.0459(10) 0.0335(8) 0.0033(7) 0.0103(7) -0.0019(7)
O1 0.0179(16) 0.0249(8) 0.062(4) -0.0026(11) 0.010(2) 0.0001(11)
C31 0.0313(18) 0.0256(13) 0.073(2) -0.0079(15) 0.0068(15) -0.0007(13)
C32 0.0492(17) 0.0471(17) 0.0708(17) -0.0192(15) 0.0118(15) 0.0021(14)
C33 0.084(2) 0.0524(18) 0.0785(19) 0.0144(17) 0.0133(18) 0.0005(18)

loop_
_atom_type_symbol
_atom_type_description
_atom_type_scat_dispersion_real
_atom_type_scat_dispersion_imag
_atom_type_scat_source
C C 0.0033 0.0016 'International Tables Vol C Tables 4.2.6.8 and 6.1.1.4'
H H 0.0000 0.0000 'International Tables Vol C Tables 4.2.6.8 and 6.1.1.4'
O O 0.0106 0.0060 'International Tables Vol C Tables 4.2.6.8 and 6.1.1.4'
V V 0.3005 0.5294 'International Tables Vol C Tables 4.2.6.8 and 6.1.1.4'

loop_
_geom_angle_atom_site_label_1
_geom_angle_atom_site_label_2
_geom_angle_atom_site_label_3
_geom_angle
_geom_angle_site_symmetry_1
_geom_angle_site_symmetry_3
_geom_angle_publ_flag
O2 V1 O3 105.77(6) . . ?
O2 V1 O4 103.03(7) . . ?
O3 V1 O4 93.53(5) . . ?
O2 V1 O1 95.02(17) . . ?
O3 V1 O1 97.4(2) . . ?
O4 V1 O1 155.47(11) . . ?
O2 V1 O5 112.15(5) . . ?
O3 V1 O5 141.49(4) . . ?
O4 V1 O5 84.54(5) . . ?
O1 V1 O5 73.23(14) . . ?
O2 V1 O1 108.12(17) . 2_556 ?
O3 V1 O1 94.43(18) . 2_556 ?
O4 V1 O1 144.28(10) . 2_556 ?
O1 V1 O1 13.1(3) . 2_556 ?
O5 V1 O1 67.93(12) . 2_556 ?
C1 O3 V1 134.47(9) . . ?
C17 O4 V1 132.97(9) . . ?
V1 O5 V1 110.11(8) 2_556 . ?
O3 C1 C6 121.14(12) . . ?
O3 C1 C2 118.00(12) . . ?
C6 C1 C2 120.86(13) . . ?
C3 C2 C1 117.19(13) . . ?
C3 C2 C7 121.10(13) . . ?
C1 C2 C7 121.64(12) . . ?
C2 C3 C4 123.49(14) . . ?
C5 C4 C3 117.45(13) . . ?
C5 C4 C11 122.83(14) . . ?
C3 C4 C11 119.71(14) . . ?
C4 C5 C6 122.11(14) . . ?
C5 C6 C1 118.82(13) . . ?
C5 C6 C15 119.40(13) . . ?
C1 C6 C15 121.77(13) . . ?
C2 C7 C10 111.34(13) . . ?
C2 C7 C9 109.65(12) . . ?
C10 C7 C9 110.08(13) . . ?
C2 C7 C8 111.27(13) . . ?
C10 C7 C8 106.85(14) . . ?
C9 C7 C8 107.54(13) . . ?
C12 C11 C14 109.50(17) . . ?
C12 C11 C13 108.80(18) . . ?
C14 C11 C13 107.86(17) . . ?
C12 C11 C4 108.27(14) . . ?
C14 C11 C4 110.99(14) . . ?
C13 C11 C4 111.38(16) . . ?
C6 C15 C18 112.63(12) . . ?
C6 C15 C16 112.00(13) . . ?
C18 C15 C16 113.34(13) . . ?
O4 C17 C22 118.42(14) . . ?
O4 C17 C18 119.35(13) . . ?
C22 C17 C18 122.22(14) . . ?
C19 C18 C17 118.25(14) . . ?
C19 C18 C15 121.90(14) . . ?
C17 C18 C15 119.84(13) . . ?
C18 C19 C20 121.88(15) . . ?
C21 C20 C19 117.96(15) . . ?
C21 C20 C23 121.31(16) . . ?
C19 C20 C23 120.73(16) . . ?
C20 C21 C22 123.36(16) . . ?
C21 C22 C17 116.26(15) . . ?
C21 C22 C27 121.97(15) . . ?
C17 C22 C27 121.75(14) . . ?
C25X C23 C26X 110.2(6) . . ?
C25X C23 C24X 109.1(7) . . ?
C26X C23 C24X 108.7(7) . . ?
C25 C23 C26 108.2(4) . . ?
C25 C23 C24 108.0(5) . . ?
C26 C23 C24 108.4(4) . . ?
C25X C23 C20 108.2(4) . . ?
C26X C23 C20 108.7(4) . . ?
C25 C23 C20 108.1(3) . . ?
C24X C23 C20 112.0(4) . . ?
C26 C23 C20 113.9(3) . . ?
C24 C23 C20 110.0(3) . . ?
C28 C27 C30 106.86(18) . . ?
C28 C27 C22 111.44(16) . . ?
C30 C27 C22 110.72(13) . . ?
C28 C27 C29 107.95(19) . . ?
C30 C27 C29 109.16(15) . . ?
C22 C27 C29 110.59(15) . . ?
C31 O1 V1 121.7(4) . . ?
C31 O1 V1 130.0(4) . 2_556 ?
V1 O1 V1 108.07(10) . 2_556 ?
O1 C31 C33 109.5(3) . . ?
O1 C31 C32 110.9(4) . . ?
C33 C31 C32 115.3(4) . . ?

loop_
_geom_bond_atom_site_label_1
_geom_bond_atom_site_label_2
_geom_bond_distance
_geom_bond_site_symmetry_2
_geom_bond_publ_flag
V1 O2 1.5861(13) . ?
V1 O3 1.8048(10) . ?
V1 O4 1.8109(10) . ?
V1 O1 1.858(6) . ?
V1 O5 1.9621(9) . ?
V1 O1 2.112(5) 2_556 ?
O3 C1 1.3608(17) . ?
O4 C17 1.3573(17) . ?
O5 V1 1.9621(9) 2_556 ?
C1 C6 1.404(2) . ?
C1 C2 1.4165(19) . ?
C2 C3 1.391(2) . ?
C2 C7 1.534(2) . ?
C3 C4 1.394(2) . ?
C4 C5 1.389(2) . ?
C4 C11 1.533(2) . ?
C5 C6 1.394(2) . ?
C6 C15 1.526(2) . ?
C7 C10 1.535(2) . ?
C7 C9 1.537(2) . ?
C7 C8 1.538(2) . ?
C11 C12 1.528(3) . ?
C11 C14 1.530(2) . ?
C11 C13 1.532(3) . ?
C15 C18 1.531(2) . ?
C15 C16 1.536(2) . ?
C17 C22 1.405(2) . ?
C17 C18 1.411(2) . ?
C18 C19 1.385(2) . ?
C19 C20 1.395(2) . ?
C20 C21 1.391(2) . ?
C20 C23 1.539(2) . ?
C21 C22 1.402(2) . ?
C22 C27 1.540(2) . ?
C23 C25X 1.505(9) . ?
C23 C26X 1.505(7) . ?
C23 C25 1.513(5) . ?
C23 C24X 1.514(9) . ?
C23 C26 1.516(5) . ?
C23 C24 1.527(6) . ?
C27 C28 1.534(3) . ?
C27 C30 1.536(2) . ?
C27 C29 1.544(3) . ?
O1 C31 1.457(4) . ?
O1 V1 2.112(5) 2_556 ?
C31 C33 1.484(6) . ?
C31 C32 1.512(6) . ?

loop_
_geom_torsion_atom_site_label_1
_geom_torsion_atom_site_label_2
_geom_torsion_atom_site_label_3
_geom_torsion_atom_site_label_4
_geom_torsion
_geom_torsion_site_symmetry_1
_geom_torsion_site_symmetry_2
_geom_torsion_site_symmetry_3
_geom_torsion_site_symmetry_4
_geom_torsion_publ_flag
O2 V1 O3 C1 136.08(13) . . . . ?
O4 V1 O3 C1 31.47(13) . . . . ?
O1 V1 O3 C1 -126.54(18) . . . . ?
O5 V1 O3 C1 -54.19(16) . . . . ?
O1 V1 O3 C1 -113.67(18) 2_556 . . . ?
O2 V1 O4 C17 151.42(13) . . . . ?
O3 V1 O4 C17 -101.50(13) . . . . ?
O1 V1 O4 C17 15.1(5) . . . . ?
O5 V1 O4 C17 39.91(13) . . . . ?
O1 V1 O4 C17 1.1(4) 2_556 . . . ?
O2 V1 O5 V1 95.31(6) . . . 2_556 ?
O3 V1 O5 V1 -74.02(7) . . . 2_556 ?
O4 V1 O5 V1 -162.82(4) . . . 2_556 ?
O1 V1 O5 V1 6.7(2) . . . 2_556 ?
O1 V1 O5 V1 -6.1(2) 2_556 . . 2_556 ?
V1 O3 C1 C6 33.2(2) . . . . ?
V1 O3 C1 C2 -146.61(11) . . . . ?
O3 C1 C2 C3 -177.00(13) . . . . ?
C6 C1 C2 C3 3.2(2) . . . . ?
O3 C1 C2 C7 6.0(2) . . . . ?
C6 C1 C2 C7 -173.82(13) . . . . ?
C1 C2 C3 C4 -2.1(2) . . . . ?
C7 C2 C3 C4 174.93(14) . . . . ?
C2 C3 C4 C5 0.0(2) . . . . ?
C2 C3 C4 C11 178.84(14) . . . . ?
C3 C4 C5 C6 1.1(2) . . . . ?
C11 C4 C5 C6 -177.73(14) . . . . ?
C4 C5 C6 C1 0.0(2) . . . . ?
C4 C5 C6 C15 179.93(13) . . . . ?
O3 C1 C6 C5 177.96(13) . . . . ?
C2 C1 C6 C5 -2.2(2) . . . . ?
O3 C1 C6 C15 -1.9(2) . . . . ?
C2 C1 C6 C15 177.89(13) . . . . ?
C3 C2 C7 C10 121.49(15) . . . . ?
C1 C2 C7 C10 -61.64(18) . . . . ?
C3 C2 C7 C9 -116.44(15) . . . . ?
C1 C2 C7 C9 60.43(18) . . . . ?
C3 C2 C7 C8 2.4(2) . . . . ?
C1 C2 C7 C8 179.28(14) . . . . ?
C5 C4 C11 C12 105.31(19) . . . . ?
C3 C4 C11 C12 -73.45(19) . . . . ?
C5 C4 C11 C14 -134.48(18) . . . . ?
C3 C4 C11 C14 46.8(2) . . . . ?
C5 C4 C11 C13 -14.3(2) . . . . ?
C3 C4 C11 C13 166.96(17) . . . . ?
C5 C6 C15 C18 80.91(17) . . . . ?
C1 C6 C15 C18 -99.20(16) . . . . ?
C5 C6 C15 C16 -48.24(19) . . . . ?
C1 C6 C15 C16 131.65(15) . . . . ?
V1 O4 C17 C22 -133.77(13) . . . . ?
V1 O4 C17 C18 46.86(19) . . . . ?
O4 C17 C18 C19 176.57(13) . . . . ?
C22 C17 C18 C19 -2.8(2) . . . . ?
O4 C17 C18 C15 -4.3(2) . . . . ?
C22 C17 C18 C15 176.34(14) . . . . ?
C6 C15 C18 C19 -107.44(16) . . . . ?
C16 C15 C18 C19 21.0(2) . . . . ?
C6 C15 C18 C17 73.47(17) . . . . ?
C16 C15 C18 C17 -158.07(14) . . . . ?
C17 C18 C19 C20 0.7(2) . . . . ?
C15 C18 C19 C20 -178.45(15) . . . . ?
C18 C19 C20 C21 1.2(3) . . . . ?
C18 C19 C20 C23 -178.24(16) . . . . ?
C19 C20 C21 C22 -1.2(3) . . . . ?
C23 C20 C21 C22 178.32(17) . . . . ?
C20 C21 C22 C17 -0.8(3) . . . . ?
C20 C21 C22 C27 177.52(16) . . . . ?
O4 C17 C22 C21 -176.53(14) . . . . ?
C18 C17 C22 C21 2.8(2) . . . . ?
O4 C17 C22 C27 5.1(2) . . . . ?
C18 C17 C22 C27 -175.52(14) . . . . ?
C21 C20 C23 C25X -70.0(10) . . . . ?
C19 C20 C23 C25X 109.4(10) . . . . ?
C21 C20 C23 C26X 49.6(9) . . . . ?
C19 C20 C23 C26X -131.0(9) . . . . ?
C21 C20 C23 C25 -110.5(5) . . . . ?
C19 C20 C23 C25 68.9(5) . . . . ?
C21 C20 C23 C24X 169.8(9) . . . . ?
C19 C20 C23 C24X -10.8(9) . . . . ?
C21 C20 C23 C26 9.8(6) . . . . ?
C19 C20 C23 C26 -170.7(5) . . . . ?
C21 C20 C23 C24 131.7(6) . . . . ?
C19 C20 C23 C24 -48.8(6) . . . . ?
C21 C22 C27 C28 0.9(3) . . . . ?
C17 C22 C27 C28 179.13(19) . . . . ?
C21 C22 C27 C30 -117.90(18) . . . . ?
C17 C22 C27 C30 60.3(2) . . . . ?
C21 C22 C27 C29 120.97(19) . . . . ?
C17 C22 C27 C29 -60.8(2) . . . . ?
O2 V1 O1 C31 67.9(5) . . . . ?
O3 V1 O1 C31 -38.7(5) . . . . ?
O4 V1 O1 C31 -154.5(2) . . . . ?
O5 V1 O1 C31 179.6(5) . . . . ?
O1 V1 O1 C31 -116.2(18) 2_556 . . . ?
O2 V1 O1 V1 -117.8(2) . . . 2_556 ?
O3 V1 O1 V1 135.6(2) . . . 2_556 ?
O4 V1 O1 V1 19.7(7) . . . 2_556 ?
O5 V1 O1 V1 -6.13(19) . . . 2_556 ?
O1 V1 O1 V1 58.1(12) 2_556 . . 2_556 ?
V1 O1 C31 C33 115.4(4) . . . . ?
V1 O1 C31 C33 -57.5(7) 2_556 . . . ?
V1 O1 C31 C32 -116.2(5) . . . . ?
V1 O1 C31 C32 70.9(6) 2_556 . . . ?
